data_4102228
loop_
_publ_author_name
'Lionel A. Truflandier'
'Florent Boucher'
'Christophe Payen'
'Redouane Hajjar'
'Yannick Millot'
'Christian Bonhomme'
'Nathalie Steunou'

_publ_section_title
;
 DFT-NMR Investigation and 51V 3QMAS Experiments for Probing Surface OH
 Ligands and the Hydrogen-Bond Network in a Polyoxovanadate Cluster: The
 Case of Cs4[H2V10O28].4H2O
;
_journal_name_full 'Journal of the American Chemical Society'
_journal_page_first 4653
_journal_page_last 4668
_journal_paper_doi 10.1021/ja908973y
_journal_volume 132
_journal_year 2010
_chemical_formula_sum 'Cs2 H5 O16 V5'
_chemical_formula_weight 781.548
_space_group_IT_number 14
_symmetry_Int_Tables_number 14
_symmetry_space_group_name_Hall '-P 2ybc'
_symmetry_space_group_name_H-M 'P 1 21/c 1'
_audit_creation_date 06-10-09
_audit_creation_method 'Created with Diamond (www.crystalimpact.com)'
_audit_update_record 06-10-09
_cell_angle_alpha 90.000
_cell_angle_beta 108.100
_cell_angle_gamma 90.000
_cell_formula_units_Z 4
_cell_length_a 10.0720
_cell_length_b 14.0770
_cell_length_c 11.5280
_cell_volume 1553.600
_cod_data_source_file ja908973y_si_002.cif
_cod_data_source_block 111111
_cod_original_sg_symbol_Hall -P_2ybc
_cod_original_formula_sum 'H5 O16 V5 Cs2'
_cod_database_code 4102228

loop_
_symmetry_equiv_pos_site_id
_symmetry_equiv_pos_as_xyz
1 'x, y, z'
2 '-x, 0.500+y, 0.500-z'
3 '-x, -y, -z'
4 'x, 0.500-y, 0.500+z'

loop_
_atom_site_label
_atom_site_type_symbol
_atom_site_fract_x
_atom_site_fract_y
_atom_site_fract_z
_atom_site_occupancy
_atom_site_symmetry_multiplicity
_atom_site_Wyckoff_symbol
_atom_site_calc_flag
H1 H 0.0872 0.5193 0.3668 1.000 4 e d
H2 H 0.0041 0.5726 0.1790 1.000 4 e d
H3 H 0.0790 0.4679 0.6621 1.000 4 e d
H4 H 0.0764 0.5367 0.0876 1.000 4 e d
H5 H 0.4564 0.2537 0.7393 1.000 4 e d
O1 O 0.1931 0.3143 0.5425 1.000 4 e d
O2 O 0.2526 0.4837 0.6605 1.000 4 e d
O3 O 0.4438 0.3398 0.7215 1.000 4 e d
O4 O 0.2654 0.4722 0.4293 1.000 4 e d
O5 O 0.4418 0.3435 0.4862 1.000 4 e d
O6 O 0.4960 0.5011 0.6125 1.000 4 e d
O7 O 0.2070 0.3083 0.2847 1.000 4 e d
O8 O 0.2747 0.4749 0.1963 1.000 4 e d
O9 O 0.4640 0.3316 0.2572 1.000 4 e d
O10 O 0.2849 0.6481 0.7943 1.000 4 e d
O11 O 0.4822 0.5070 0.8425 1.000 4 e d
O12 O 0.3077 0.6374 0.5584 1.000 4 e d
O13 O 0.6836 0.3658 0.6795 1.000 4 e d
O14 O 0.6736 0.3674 0.9227 1.000 4 e d
O15 O 0.9941 0.0594 0.1750 1.000 4 e d
O16 O 0.9986 0.5768 0.0910 1.000 4 e d
V1 V 0.3149 0.3943 0.5787 1.000 4 e d
V2 V 0.3271 0.3899 0.3181 1.000 4 e d
V3 V 0.3740 0.5882 0.7254 1.000 4 e d
V4 V 0.3902 0.5880 0.4625 1.000 4 e d
V5 V 0.5986 0.4242 0.7979 1.000 4 e d
Cs1 Cs 0.3087 0.1286 0.4531 1.000 4 e d
Cs2 Cs 0.0709 0.7705 0.4102 1.000 4 e d

loop_
_atom_type_symbol
_atom_type_radius_bond
H 1.200
O 1.200
V 1.200
Cs 1.200

loop_
_geom_angle_atom_site_label_1
_geom_angle_atom_site_label_2
_geom_angle_atom_site_label_3
_geom_angle_site_symmetry_1
_geom_angle_site_symmetry_3
_geom_angle
_geom_angle_publ_flag
H2 O16 H4 1_655 1_655 102.37 no
H1 O15 H3 2_645 4_654 109.19 no

loop_
_geom_bond_atom_site_label_1
_geom_bond_atom_site_label_2
_geom_bond_site_symmetry_2
_geom_bond_distance
_geom_bond_publ_flag
H5 O3 . 1.2292 no
H5 O9 4 1.2167 no
